data_7030631
loop_
_publ_author_name
'van der Vlugt, Jarl Ivar'
'Lutz, Martin'
'Pidko, Evgeny A.'
'Vogt, Dieter'
'Spek, Anthony L.'

_publ_section_title
;
 Cationic and neutral NiII complexes containing a non-innocent PNP
 ligand: formation of alkyl and thiolate species
;
_journal_coden_ASTM DTARAF
_journal_issue 6
_journal_name_full 'Dalton Transactions'
_journal_page_first 1016
_journal_page_last 1023
_journal_paper_doi 10.1039/b814806f
_journal_year 2009
_chemical_formula_moiety 'C25 H46 N2 Ni P2, 2(B F4), C2 H3 N'
_chemical_formula_sum 'C27 H49 B2 F8 N3 Ni P2'
_chemical_formula_weight 709.96
_space_group_IT_number 14
_symmetry_cell_setting monoclinic
_symmetry_space_group_name_Hall '-P 2ybc'
_symmetry_space_group_name_H-M 'P 1 21/c 1'
_atom_sites_solution_hydrogens geom
_atom_sites_solution_primary direct
_atom_sites_solution_secondary difmap
_audit_creation_method SHELXL-97
_cell_angle_alpha 90.00
_cell_angle_beta 112.5118(8)
_cell_angle_gamma 90.00
_cell_formula_units_Z 4
_cell_length_a 11.8057(1)
_cell_length_b 15.4958(2)
_cell_length_c 20.2129(2)
_cell_measurement_reflns_used 47572
_cell_measurement_temperature 150(2)
_cell_measurement_theta_max 27.48
_cell_measurement_theta_min 1.02
_cell_volume 3415.96(7)
_computing_cell_refinement HKL2000
_computing_data_collection 'Nonius COLLECT'
_computing_data_reduction 'HKL2000, Sortav'
_computing_structure_refinement 'SHELXL-97 (Sheldrick, 1997)'
_computing_structure_solution 'SHELXS-97 (Sheldrick, 1990)'
_diffrn_ambient_temperature 150(2)
_diffrn_measured_fraction_theta_full 0.998
_diffrn_measured_fraction_theta_max 0.998
_diffrn_measurement_device_type 'Nonius KappaCCD'
_diffrn_measurement_method '\f and \w scans'
_diffrn_radiation_monochromator graphite
_diffrn_radiation_source 'rotating anode'
_diffrn_radiation_type MoK\a
_diffrn_radiation_wavelength 0.71073
_diffrn_reflns_av_R_equivalents 0.0520
_diffrn_reflns_av_sigmaI/netI 0.0460
_diffrn_reflns_limit_h_max 15
_diffrn_reflns_limit_h_min -15
_diffrn_reflns_limit_k_max 20
_diffrn_reflns_limit_k_min -20
_diffrn_reflns_limit_l_max 26
_diffrn_reflns_limit_l_min -26
_diffrn_reflns_number 37081
_diffrn_reflns_theta_full 27.46
_diffrn_reflns_theta_max 27.46
_diffrn_reflns_theta_min 1.71
_exptl_absorpt_coefficient_mu 0.728
_exptl_absorpt_correction_T_max 0.96
_exptl_absorpt_correction_T_min 0.90
_exptl_absorpt_correction_type multi-scan
_exptl_crystal_colour yellow
_exptl_crystal_density_diffrn 1.380
_exptl_crystal_density_method 'not measured'
_exptl_crystal_description plate
_exptl_crystal_F_000 1488
_exptl_crystal_size_max 0.30
_exptl_crystal_size_mid 0.24
_exptl_crystal_size_min 0.06
_refine_diff_density_max 0.448
_refine_diff_density_min -0.396
_refine_diff_density_rms 0.061
_refine_ls_extinction_method none
_refine_ls_goodness_of_fit_ref 1.112
_refine_ls_hydrogen_treatment constr
_refine_ls_matrix_type full
_refine_ls_number_parameters 439
_refine_ls_number_reflns 7806
_refine_ls_number_restraints 285
_refine_ls_restrained_S_all 1.334
_refine_ls_R_factor_all 0.0595
_refine_ls_R_factor_gt 0.0379
_refine_ls_shift/su_max 0.009
_refine_ls_shift/su_mean 0.000
_refine_ls_structure_factor_coef Fsqd
_refine_ls_weighting_details 'calc w=1/[\s^2^(Fo^2^)+(0.0485P)^2^+0.3038P] where P=(Fo^2^+2Fc^2^)/3'
_refine_ls_weighting_scheme calc
_refine_ls_wR_factor_gt 0.0926
_refine_ls_wR_factor_ref 0.1040
_reflns_number_gt 5653
_reflns_number_total 7806
_reflns_threshold_expression I>2\s(I)
_cod_duplicate_entry 7000431
_cod_data_source_file b814806f.txt
_cod_data_source_block s4049a
_cod_original_sg_symbol_H-M 'P 21/c'
_cod_database_code 7030631

loop_
_symmetry_equiv_pos_as_xyz
'x, y, z'
'-x, y+1/2, -z+1/2'
'-x, -y, -z'
'x, -y-1/2, z-1/2'

loop_
_atom_site_label
_atom_site_type_symbol
_atom_site_fract_x
_atom_site_fract_y
_atom_site_fract_z
_atom_site_U_iso_or_equiv
_atom_site_adp_type
_atom_site_occupancy
_atom_site_symmetry_multiplicity
_atom_site_calc_flag
_atom_site_refinement_flags
_atom_site_disorder_assembly
_atom_site_disorder_group
Ni1 Ni 0.29119(3) 0.29646(2) 0.469266(15) 0.02276(10) Uani 1 1 d . . .
P1 P 0.15677(6) 0.37100(4) 0.37892(3) 0.02510(15) Uani 1 1 d . . .
P2 P 0.42876(5) 0.23475(4) 0.56650(3) 0.02277(15) Uani 1 1 d . . .
N1 N 0.29256(16) 0.39157(12) 0.52992(10) 0.0216(4) Uani 1 1 d . . .
N2 N 0.29334(18) 0.20719(14) 0.40960(11) 0.0283(5) Uani 1 1 d . . .
C1 C 0.2388(2) 0.46839(15) 0.50228(12) 0.0234(5) Uani 1 1 d . . .
C2 C 0.2555(2) 0.54162(16) 0.54384(13) 0.0267(5) Uani 1 1 d . . .
H2 H 0.2183 0.5945 0.5227 0.032 Uiso 1 1 calc R . .
C3 C 0.3262(2) 0.53781(17) 0.61586(13) 0.0302(6) Uani 1 1 d . . .
H3 H 0.3404 0.5882 0.6447 0.036 Uiso 1 1 calc R . .
C4 C 0.3762(2) 0.45967(17) 0.64554(13) 0.0294(6) Uani 1 1 d . . .
H4 H 0.4235 0.4555 0.6955 0.035 Uiso 1 1 calc R . .
C5 C 0.3573(2) 0.38759(16) 0.60250(12) 0.0235(5) Uani 1 1 d . . .
C6 C 0.1593(2) 0.47237(17) 0.42479(13) 0.0343(6) Uani 1 1 d . . .
H6A H 0.1894 0.5187 0.4019 0.041 Uiso 1 1 calc R . .
H6B H 0.0747 0.4873 0.4195 0.041 Uiso 1 1 calc R . .
C7 C -0.0019(2) 0.32850(18) 0.35130(13) 0.0318(6) Uani 1 1 d . . .
C8 C -0.0256(3) 0.3239(2) 0.42088(15) 0.0519(8) Uani 1 1 d . . .
H8A H -0.0251 0.3823 0.4396 0.078 Uiso 1 1 calc R . .
H8B H 0.0387 0.2893 0.4563 0.078 Uiso 1 1 calc R . .
H8C H -0.1056 0.2971 0.4111 0.078 Uiso 1 1 calc R . .
C9 C -0.0130(2) 0.23749(19) 0.31976(16) 0.0425(7) Uani 1 1 d . . .
H9A H -0.0961 0.2156 0.3085 0.064 Uiso 1 1 calc R . .
H9B H 0.0463 0.1993 0.3547 0.064 Uiso 1 1 calc R . .
H9C H 0.0040 0.2394 0.2759 0.064 Uiso 1 1 calc R . .
C10 C -0.0966(2) 0.3881(2) 0.29848(14) 0.0404(7) Uani 1 1 d . . .
H10A H -0.0858 0.3879 0.2528 0.061 Uiso 1 1 calc R . .
H10B H -0.0856 0.4469 0.3178 0.061 Uiso 1 1 calc R . .
H10C H -0.1793 0.3678 0.2909 0.061 Uiso 1 1 calc R . .
C11 C 0.2057(2) 0.40210(18) 0.30433(13) 0.0324(6) Uani 1 1 d . . .
C12 C 0.1788(3) 0.3311(2) 0.24834(15) 0.0466(8) Uani 1 1 d . . .
H12A H 0.0899 0.3232 0.2246 0.070 Uiso 1 1 calc R . .
H12B H 0.2165 0.2771 0.2716 0.070 Uiso 1 1 calc R . .
H12C H 0.2125 0.3473 0.2127 0.070 Uiso 1 1 calc R . .
C13 C 0.1440(3) 0.4856(2) 0.26618(15) 0.0458(7) Uani 1 1 d . . .
H13A H 0.1744 0.4997 0.2287 0.069 Uiso 1 1 calc R . .
H13B H 0.1634 0.5328 0.3010 0.069 Uiso 1 1 calc R . .
H13C H 0.0550 0.4772 0.2446 0.069 Uiso 1 1 calc R . .
C14 C 0.3444(3) 0.4161(2) 0.33981(16) 0.0469(8) Uani 1 1 d . . .
H14A H 0.3854 0.3604 0.3554 0.070 Uiso 1 1 calc R . .
H14B H 0.3629 0.4542 0.3814 0.070 Uiso 1 1 calc R . .
H14C H 0.3739 0.4427 0.3053 0.070 Uiso 1 1 calc R . .
C15 C 0.4042(2) 0.30140(15) 0.63340(12) 0.0259(5) Uani 1 1 d . . .
H15A H 0.3443 0.2732 0.6498 0.031 Uiso 1 1 calc R . .
H15B H 0.4823 0.3083 0.6753 0.031 Uiso 1 1 calc R . .
C16 C 0.4011(2) 0.12267(16) 0.58997(13) 0.0277(5) Uani 1 1 d . . .
C17 C 0.2616(2) 0.11317(18) 0.56563(15) 0.0355(6) Uani 1 1 d . . .
H17A H 0.2233 0.1188 0.5134 0.053 Uiso 1 1 calc R . .
H17B H 0.2301 0.1583 0.5880 0.053 Uiso 1 1 calc R . .
H17C H 0.2423 0.0564 0.5799 0.053 Uiso 1 1 calc R . .
C18 C 0.4470(3) 0.05577(17) 0.55047(14) 0.0345(6) Uani 1 1 d . . .
H18A H 0.4256 -0.0022 0.5612 0.052 Uiso 1 1 calc R . .
H18B H 0.5363 0.0605 0.5661 0.052 Uiso 1 1 calc R . .
H18C H 0.4086 0.0662 0.4988 0.052 Uiso 1 1 calc R . .
C19 C 0.4609(3) 0.10606(18) 0.67094(13) 0.0369(6) Uani 1 1 d . . .
H19A H 0.4399 0.0479 0.6814 0.055 Uiso 1 1 calc R . .
H19B H 0.4310 0.1486 0.6963 0.055 Uiso 1 1 calc R . .
H19C H 0.5502 0.1111 0.6868 0.055 Uiso 1 1 calc R . .
C20 C 0.5881(2) 0.25578(17) 0.57286(13) 0.0289(6) Uani 1 1 d . . .
C21 C 0.6037(2) 0.2222(2) 0.50548(15) 0.0393(7) Uani 1 1 d . . .
H21A H 0.5425 0.2494 0.4630 0.059 Uiso 1 1 calc R . .
H21B H 0.5923 0.1595 0.5024 0.059 Uiso 1 1 calc R . .
H21C H 0.6861 0.2363 0.5080 0.059 Uiso 1 1 calc R . .
C22 C 0.6052(2) 0.35355(18) 0.57574(16) 0.0397(7) Uani 1 1 d . . .
H22A H 0.6852 0.3675 0.5742 0.060 Uiso 1 1 calc R . .
H22B H 0.6015 0.3759 0.6202 0.060 Uiso 1 1 calc R . .
H22C H 0.5401 0.3800 0.5346 0.060 Uiso 1 1 calc R . .
C23 C 0.6860(2) 0.2169(2) 0.64005(15) 0.0397(7) Uani 1 1 d . . .
H23A H 0.7674 0.2354 0.6434 0.060 Uiso 1 1 calc R . .
H23B H 0.6809 0.1538 0.6373 0.060 Uiso 1 1 calc R . .
H23C H 0.6725 0.2366 0.6825 0.060 Uiso 1 1 calc R . .
C24 C 0.2927(2) 0.15405(18) 0.37092(13) 0.0312(6) Uani 1 1 d . . .
C25 C 0.2910(3) 0.08665(19) 0.32052(15) 0.0476(8) Uani 1 1 d . . .
H25A H 0.2349 0.1031 0.2723 0.071 Uiso 1 1 calc R . .
H25B H 0.2630 0.0325 0.3342 0.071 Uiso 1 1 calc R . .
H25C H 0.3737 0.0789 0.3211 0.071 Uiso 1 1 calc R . .
F1A F 0.6289(9) 0.1143(3) 0.3765(4) 0.073(2) Uani 0.529(14) 1 d PDU A 1
F2A F 0.6428(8) 0.1473(8) 0.2697(4) 0.094(3) Uani 0.529(14) 1 d PDU A 1
F3A F 0.6957(6) 0.2422(4) 0.3616(6) 0.089(2) Uani 0.529(14) 1 d PDU A 1
F4A F 0.5033(5) 0.2141(6) 0.3064(3) 0.066(2) Uani 0.529(14) 1 d PDU A 1
F1B F 0.7017(12) 0.1326(7) 0.3882(3) 0.117(4) Uani 0.471(14) 1 d PDU A 2
F2B F 0.6326(11) 0.1208(7) 0.2725(4) 0.092(4) Uani 0.471(14) 1 d PDU A 2
F3B F 0.6594(10) 0.2506(4) 0.3182(8) 0.103(3) Uani 0.471(14) 1 d PDU A 2
F4B F 0.5052(6) 0.1617(11) 0.3173(5) 0.121(4) Uani 0.471(14) 1 d PDU A 2
B1 B 0.6219(3) 0.1740(2) 0.32688(15) 0.0479(9) Uani 1 1 d D . .
F12 F 0.06364(14) 0.08234(10) 0.07895(9) 0.0468(4) Uani 1 1 d D . .
F22 F 0.11916(14) 0.21989(10) 0.11193(9) 0.0477(4) Uani 1 1 d D . .
F32 F -0.07880(14) 0.17992(11) 0.07804(9) 0.0487(4) Uani 1 1 d D . .
F42 F 0.05902(18) 0.13214(13) 0.18239(9) 0.0647(5) Uani 1 1 d D . .
B2 B 0.0418(2) 0.15387(18) 0.11351(14) 0.0302(6) Uani 1 1 d D . .
N3 N 0.8468(4) 0.4732(3) 0.09444(19) 0.0938(12) Uani 1 1 d U . .
C26 C 0.8823(3) 0.4329(3) 0.0606(2) 0.0605(9) Uani 1 1 d U . .
C27 C 0.9254(3) 0.3802(2) 0.0162(2) 0.0723(11) Uani 1 1 d U . .
H27A H 0.8570 0.3673 -0.0290 0.109 Uiso 1 1 calc R . .
H27B H 0.9591 0.3262 0.0412 0.109 Uiso 1 1 calc R . .
H27C H 0.9894 0.4113 0.0062 0.109 Uiso 1 1 calc R . .

loop_
_atom_site_aniso_label
_atom_site_aniso_U_11
_atom_site_aniso_U_22
_atom_site_aniso_U_33
_atom_site_aniso_U_23
_atom_site_aniso_U_13
_atom_site_aniso_U_12
Ni1 0.02290(17) 0.02274(18) 0.02109(17) -0.00365(12) 0.00669(13) 0.00248(12)
P1 0.0256(3) 0.0259(3) 0.0214(3) -0.0017(3) 0.0063(3) 0.0017(3)
P2 0.0226(3) 0.0227(3) 0.0226(3) -0.0013(2) 0.0083(3) 0.0026(2)
N1 0.0203(9) 0.0217(10) 0.0223(10) -0.0032(8) 0.0077(8) 0.0003(8)
N2 0.0290(11) 0.0287(12) 0.0246(11) -0.0024(9) 0.0075(9) 0.0039(9)
C1 0.0235(12) 0.0231(13) 0.0252(12) -0.0009(10) 0.0110(10) 0.0006(10)
C2 0.0285(12) 0.0230(13) 0.0305(13) -0.0006(10) 0.0133(11) 0.0028(10)
C3 0.0362(14) 0.0249(14) 0.0313(14) -0.0082(11) 0.0150(12) -0.0022(11)
C4 0.0325(13) 0.0303(14) 0.0245(12) -0.0056(11) 0.0100(11) -0.0005(11)
C5 0.0217(11) 0.0264(13) 0.0231(12) -0.0010(10) 0.0096(10) 0.0006(10)
C6 0.0394(15) 0.0273(14) 0.0289(13) -0.0040(11) 0.0050(11) 0.0068(12)
C7 0.0257(13) 0.0375(15) 0.0305(13) 0.0000(12) 0.0088(11) 0.0003(11)
C8 0.0359(16) 0.083(3) 0.0399(17) 0.0104(17) 0.0185(14) 0.0037(16)
C9 0.0311(15) 0.0366(17) 0.0585(19) -0.0030(14) 0.0158(14) -0.0059(12)
C10 0.0277(14) 0.0480(18) 0.0361(15) -0.0029(13) 0.0019(12) 0.0047(13)
C11 0.0369(14) 0.0313(15) 0.0319(14) -0.0001(11) 0.0163(12) -0.0046(12)
C12 0.068(2) 0.0446(18) 0.0363(15) -0.0045(14) 0.0299(15) -0.0084(16)
C13 0.0540(18) 0.0440(18) 0.0376(16) 0.0103(14) 0.0155(14) 0.0013(15)
C14 0.0393(16) 0.051(2) 0.0528(18) 0.0078(15) 0.0201(14) -0.0054(14)
C15 0.0283(13) 0.0267(13) 0.0217(12) -0.0022(10) 0.0083(10) 0.0032(10)
C16 0.0332(13) 0.0227(13) 0.0292(13) -0.0004(10) 0.0141(11) 0.0034(11)
C17 0.0373(15) 0.0286(15) 0.0443(16) -0.0043(12) 0.0197(13) -0.0050(12)
C18 0.0440(15) 0.0260(14) 0.0342(14) 0.0002(11) 0.0157(12) 0.0087(12)
C19 0.0505(17) 0.0284(15) 0.0348(14) 0.0056(12) 0.0196(13) 0.0070(13)
C20 0.0225(12) 0.0323(15) 0.0317(13) -0.0003(11) 0.0101(11) 0.0016(11)
C21 0.0307(14) 0.0504(19) 0.0421(16) -0.0038(14) 0.0198(13) -0.0005(13)
C22 0.0332(14) 0.0371(17) 0.0519(17) -0.0045(13) 0.0196(13) -0.0062(12)
C23 0.0246(13) 0.0517(19) 0.0379(16) 0.0005(13) 0.0065(12) 0.0041(12)
C24 0.0326(14) 0.0319(15) 0.0260(13) -0.0007(12) 0.0077(11) 0.0045(11)
C25 0.067(2) 0.0376(17) 0.0360(16) -0.0107(13) 0.0169(15) 0.0105(15)
F1A 0.122(6) 0.042(3) 0.063(3) 0.010(2) 0.043(4) -0.014(3)
F2A 0.059(4) 0.184(10) 0.045(4) 0.033(4) 0.029(3) 0.041(5)
F3A 0.063(3) 0.055(3) 0.130(6) 0.017(4) 0.014(4) -0.024(3)
F4A 0.042(3) 0.102(5) 0.061(3) 0.010(3) 0.026(2) 0.004(3)
F1B 0.131(8) 0.150(8) 0.040(3) 0.022(4) -0.001(4) 0.006(6)
F2B 0.120(7) 0.081(5) 0.039(4) -0.007(3) -0.008(4) 0.026(4)
F3B 0.105(6) 0.045(4) 0.146(8) 0.009(4) 0.035(6) -0.009(3)
F4B 0.070(4) 0.211(11) 0.091(5) -0.008(7) 0.041(4) -0.072(6)
B1 0.042(2) 0.070(3) 0.0233(16) 0.0032(17) 0.0041(15) -0.0185(19)
F12 0.0476(9) 0.0342(9) 0.0688(11) -0.0126(8) 0.0338(9) -0.0074(8)
F22 0.0406(9) 0.0368(10) 0.0670(11) -0.0081(8) 0.0219(8) -0.0161(7)
F32 0.0320(9) 0.0442(10) 0.0651(11) 0.0000(9) 0.0133(8) 0.0020(7)
F42 0.0864(14) 0.0699(14) 0.0339(9) 0.0063(9) 0.0187(9) -0.0084(11)
B2 0.0290(15) 0.0287(16) 0.0316(16) -0.0014(13) 0.0103(13) -0.0040(12)
N3 0.119(3) 0.087(3) 0.069(2) 0.002(2) 0.028(2) 0.017(2)
C26 0.051(2) 0.053(2) 0.066(2) 0.0183(19) 0.0093(18) 0.0048(17)
C27 0.059(2) 0.057(2) 0.109(3) 0.018(2) 0.041(2) 0.0158(19)

loop_
_atom_type_symbol
_atom_type_description
_atom_type_scat_dispersion_real
_atom_type_scat_dispersion_imag
_atom_type_scat_source
C C 0.0033 0.0016 'International Tables Vol C Tables 4.2.6.8 and 6.1.1.4'
H H 0.0000 0.0000 'International Tables Vol C Tables 4.2.6.8 and 6.1.1.4'
B B 0.0013 0.0007 'International Tables Vol C Tables 4.2.6.8 and 6.1.1.4'
F F 0.0171 0.0103 'International Tables Vol C Tables 4.2.6.8 and 6.1.1.4'
N N 0.0061 0.0033 'International Tables Vol C Tables 4.2.6.8 and 6.1.1.4'
Ni Ni 0.3393 1.1124 'International Tables Vol C Tables 4.2.6.8 and 6.1.1.4'
P P 0.1023 0.0942 'International Tables Vol C Tables 4.2.6.8 and 6.1.1.4'

loop_
_geom_angle_atom_site_label_1
_geom_angle_atom_site_label_2
_geom_angle_atom_site_label_3
_geom_angle
N2 Ni1 N1 177.93(9)
N2 Ni1 P1 92.10(6)
N1 Ni1 P1 87.40(6)
N2 Ni1 P2 93.85(6)
N1 Ni1 P2 86.61(6)
P1 Ni1 P2 173.90(3)
C6 P1 C7 106.10(13)
C6 P1 C11 103.78(13)
C7 P1 C11 115.81(11)
C6 P1 Ni1 99.34(8)
C7 P1 Ni1 112.47(9)
C11 P1 Ni1 116.80(9)
C15 P2 C16 104.35(11)
C15 P2 C20 107.12(12)
C16 P2 C20 114.60(11)
C15 P2 Ni1 98.21(8)
C16 P2 Ni1 119.02(8)
C20 P2 Ni1 111.16(8)
C1 N1 C5 117.30(19)
C1 N1 Ni1 121.43(15)
C5 N1 Ni1 121.01(16)
C24 N2 Ni1 177.6(2)
N1 C1 C2 122.2(2)
N1 C1 C6 118.3(2)
C2 C1 C6 119.5(2)
C3 C2 C1 119.8(2)
C3 C2 H2 120.1
C1 C2 H2 120.1
C2 C3 C4 118.9(2)
C2 C3 H3 120.5
C4 C3 H3 120.5
C3 C4 C5 119.8(2)
C3 C4 H4 120.1
C5 C4 H4 120.1
N1 C5 C4 121.8(2)
N1 C5 C15 117.0(2)
C4 C5 C15 121.1(2)
C1 C6 P1 112.45(18)
C1 C6 H6A 109.1
P1 C6 H6A 109.1
C1 C6 H6B 109.1
P1 C6 H6B 109.1
H6A C6 H6B 107.8
C10 C7 C9 110.1(2)
C10 C7 C8 109.1(2)
C9 C7 C8 108.8(3)
C10 C7 P1 112.33(19)
C9 C7 P1 111.48(17)
C8 C7 P1 104.91(18)
C7 C8 H8A 109.5
C7 C8 H8B 109.5
H8A C8 H8B 109.5
C7 C8 H8C 109.5
H8A C8 H8C 109.5
H8B C8 H8C 109.5
C7 C9 H9A 109.5
C7 C9 H9B 109.5
H9A C9 H9B 109.5
C7 C9 H9C 109.5
H9A C9 H9C 109.5
H9B C9 H9C 109.5
C7 C10 H10A 109.5
C7 C10 H10B 109.5
H10A C10 H10B 109.5
C7 C10 H10C 109.5
H10A C10 H10C 109.5
H10B C10 H10C 109.5
C12 C11 C14 109.4(2)
C12 C11 C13 108.1(2)
C14 C11 C13 109.4(2)
C12 C11 P1 111.82(18)
C14 C11 P1 105.29(18)
C13 C11 P1 112.79(18)
C11 C12 H12A 109.5
C11 C12 H12B 109.5
H12A C12 H12B 109.5
C11 C12 H12C 109.5
H12A C12 H12C 109.5
H12B C12 H12C 109.5
C11 C13 H13A 109.5
C11 C13 H13B 109.5
H13A C13 H13B 109.5
C11 C13 H13C 109.5
H13A C13 H13C 109.5
H13B C13 H13C 109.5
C11 C14 H14A 109.5
C11 C14 H14B 109.5
H14A C14 H14B 109.5
C11 C14 H14C 109.5
H14A C14 H14C 109.5
H14B C14 H14C 109.5
C5 C15 P2 109.79(16)
C5 C15 H15A 109.7
P2 C15 H15A 109.7
C5 C15 H15B 109.7
P2 C15 H15B 109.7
H15A C15 H15B 108.2
C18 C16 C17 108.6(2)
C18 C16 C19 109.4(2)
C17 C16 C19 109.0(2)
C18 C16 P2 111.56(17)
C17 C16 P2 106.22(17)
C19 C16 P2 111.95(18)
C16 C17 H17A 109.5
C16 C17 H17B 109.5
H17A C17 H17B 109.5
C16 C17 H17C 109.5
H17A C17 H17C 109.5
H17B C17 H17C 109.5
C16 C18 H18A 109.5
C16 C18 H18B 109.5
H18A C18 H18B 109.5
C16 C18 H18C 109.5
H18A C18 H18C 109.5
H18B C18 H18C 109.5
C16 C19 H19A 109.5
C16 C19 H19B 109.5
H19A C19 H19B 109.5
C16 C19 H19C 109.5
H19A C19 H19C 109.5
H19B C19 H19C 109.5
C22 C20 C23 108.2(2)
C22 C20 C21 108.1(2)
C23 C20 C21 110.4(2)
C22 C20 P2 106.96(17)
C23 C20 P2 113.07(18)
C21 C20 P2 109.90(17)
C20 C21 H21A 109.5
C20 C21 H21B 109.5
H21A C21 H21B 109.5
C20 C21 H21C 109.5
H21A C21 H21C 109.5
H21B C21 H21C 109.5
C20 C22 H22A 109.5
C20 C22 H22B 109.5
H22A C22 H22B 109.5
C20 C22 H22C 109.5
H22A C22 H22C 109.5
H22B C22 H22C 109.5
C20 C23 H23A 109.5
C20 C23 H23B 109.5
H23A C23 H23B 109.5
C20 C23 H23C 109.5
H23A C23 H23C 109.5
H23B C23 H23C 109.5
N2 C24 C25 179.2(3)
C24 C25 H25A 109.5
C24 C25 H25B 109.5
H25A C25 H25B 109.5
C24 C25 H25C 109.5
H25A C25 H25C 109.5
H25B C25 H25C 109.5
F3B B1 F4B 119.9(7)
F2A B1 F1A 117.0(6)
F2A B1 F3A 112.8(6)
F1A B1 F3A 107.6(4)
F3B B1 F1B 113.0(5)
F4B B1 F1B 111.9(5)
F3B B1 F2B 106.8(6)
F4B B1 F2B 101.5(7)
F1B B1 F2B 101.0(6)
F2A B1 F4A 111.5(5)
F1A B1 F4A 106.7(4)
F3A B1 F4A 99.9(4)
F42 B2 F22 111.3(2)
F42 B2 F12 109.4(2)
F22 B2 F12 109.2(2)
F42 B2 F32 108.7(2)
F22 B2 F32 109.3(2)
F12 B2 F32 108.9(2)
N3 C26 C27 178.8(5)
C26 C27 H27A 109.5
C26 C27 H27B 109.5
H27A C27 H27B 109.5
C26 C27 H27C 109.5
H27A C27 H27C 109.5
H27B C27 H27C 109.5

loop_
_geom_bond_atom_site_label_1
_geom_bond_atom_site_label_2
_geom_bond_distance
Ni1 N2 1.842(2)
Ni1 N1 1.9132(19)
Ni1 P1 2.2289(7)
Ni1 P2 2.2295(7)
P1 C6 1.818(3)
P1 C7 1.859(3)
P1 C11 1.872(3)
P2 C15 1.811(2)
P2 C16 1.862(3)
P2 C20 1.864(2)
N1 C1 1.364(3)
N1 C5 1.372(3)
N2 C24 1.133(3)
C1 C2 1.380(3)
C1 C6 1.487(3)
C2 C3 1.374(3)
C2 H2 0.9500
C3 C4 1.380(4)
C3 H3 0.9500
C4 C5 1.380(3)
C4 H4 0.9500
C5 C15 1.488(3)
C6 H6A 0.9900
C6 H6B 0.9900
C7 C10 1.526(4)
C7 C9 1.533(4)
C7 C8 1.537(4)
C8 H8A 0.9800
C8 H8B 0.9800
C8 H8C 0.9800
C9 H9A 0.9800
C9 H9B 0.9800
C9 H9C 0.9800
C10 H10A 0.9800
C10 H10B 0.9800
C10 H10C 0.9800
C11 C12 1.522(4)
C11 C14 1.532(4)
C11 C13 1.539(4)
C12 H12A 0.9800
C12 H12B 0.9800
C12 H12C 0.9800
C13 H13A 0.9800
C13 H13B 0.9800
C13 H13C 0.9800
C14 H14A 0.9800
C14 H14B 0.9800
C14 H14C 0.9800
C15 H15A 0.9900
C15 H15B 0.9900
C16 C18 1.529(3)
C16 C17 1.534(3)
C16 C19 1.536(3)
C17 H17A 0.9800
C17 H17B 0.9800
C17 H17C 0.9800
C18 H18A 0.9800
C18 H18B 0.9800
C18 H18C 0.9800
C19 H19A 0.9800
C19 H19B 0.9800
C19 H19C 0.9800
C20 C22 1.527(4)
C20 C23 1.530(4)
C20 C21 1.533(4)
C21 H21A 0.9800
C21 H21B 0.9800
C21 H21C 0.9800
C22 H22A 0.9800
C22 H22B 0.9800
C22 H22C 0.9800
C23 H23A 0.9800
C23 H23B 0.9800
C23 H23C 0.9800
C24 C25 1.454(4)
C25 H25A 0.9800
C25 H25B 0.9800
C25 H25C 0.9800
F1A B1 1.344(5)
F2A B1 1.335(6)
F3A B1 1.378(5)
F4A B1 1.440(5)
F1B B1 1.394(6)
F2B B1 1.419(6)
F3B B1 1.301(6)
F4B B1 1.330(6)
F12 B2 1.386(3)
F22 B2 1.380(3)
F32 B2 1.387(3)
F42 B2 1.370(3)
N3 C26 1.120(5)
C26 C27 1.442(6)
C27 H27A 0.9800
C27 H27B 0.9800
C27 H27C 0.9800

loop_
_geom_torsion_atom_site_label_1
_geom_torsion_atom_site_label_2
_geom_torsion_atom_site_label_3
_geom_torsion_atom_site_label_4
_geom_torsion
N2 Ni1 P1 C6 -171.41(11)
N1 Ni1 P1 C6 6.58(11)
N2 Ni1 P1 C7 76.75(11)
N1 Ni1 P1 C7 -105.26(11)
N2 Ni1 P1 C11 -60.71(12)
N1 Ni1 P1 C11 117.28(11)
N2 Ni1 P2 C15 -165.04(10)
N1 Ni1 P2 C15 16.98(10)
N2 Ni1 P2 C16 -53.54(11)
N1 Ni1 P2 C16 128.48(10)
N2 Ni1 P2 C20 82.95(11)
N1 Ni1 P2 C20 -95.04(10)
P1 Ni1 N1 C1 -10.62(16)
P2 Ni1 N1 C1 168.23(17)
P1 Ni1 N1 C5 175.39(16)
P2 Ni1 N1 C5 -5.76(16)
C5 N1 C1 C2 4.9(3)
Ni1 N1 C1 C2 -169.33(17)
C5 N1 C1 C6 -174.9(2)
Ni1 N1 C1 C6 10.9(3)
N1 C1 C2 C3 -1.5(3)
C6 C1 C2 C3 178.3(2)
C1 C2 C3 C4 -1.9(4)
C2 C3 C4 C5 1.7(4)
C1 N1 C5 C4 -5.1(3)
Ni1 N1 C5 C4 169.14(17)
C1 N1 C5 C15 173.5(2)
Ni1 N1 C5 C15 -12.3(3)
C3 C4 C5 N1 1.9(4)
C3 C4 C5 C15 -176.6(2)
N1 C1 C6 P1 -3.6(3)
C2 C1 C6 P1 176.63(18)
C7 P1 C6 C1 113.38(19)
C11 P1 C6 C1 -124.11(19)
Ni1 P1 C6 C1 -3.4(2)
C6 P1 C7 C10 62.8(2)
C11 P1 C7 C10 -51.7(2)
Ni1 P1 C7 C10 170.36(15)
C6 P1 C7 C9 -173.16(19)
C11 P1 C7 C9 72.3(2)
Ni1 P1 C7 C9 -65.6(2)
C6 P1 C7 C8 -55.6(2)
C11 P1 C7 C8 -170.1(2)
Ni1 P1 C7 C8 52.0(2)
C6 P1 C11 C12 -165.5(2)
C7 P1 C11 C12 -49.7(2)
Ni1 P1 C11 C12 86.4(2)
C6 P1 C11 C14 75.8(2)
C7 P1 C11 C14 -168.37(19)
Ni1 P1 C11 C14 -32.3(2)
C6 P1 C11 C13 -43.4(2)
C7 P1 C11 C13 72.4(2)
Ni1 P1 C11 C13 -151.53(16)
N1 C5 C15 P2 27.4(3)
C4 C5 C15 P2 -153.97(19)
C16 P2 C15 C5 -149.64(17)
C20 P2 C15 C5 88.45(18)
Ni1 P2 C15 C5 -26.77(17)
C15 P2 C16 C18 -166.38(17)
C20 P2 C16 C18 -49.5(2)
Ni1 P2 C16 C18 85.52(18)
C15 P2 C16 C17 75.44(18)
C20 P2 C16 C17 -167.72(16)
Ni1 P2 C16 C17 -32.65(18)
C15 P2 C16 C19 -43.4(2)
C20 P2 C16 C19 73.4(2)
Ni1 P2 C16 C19 -151.48(14)
C15 P2 C20 C22 -47.0(2)
C16 P2 C20 C22 -162.23(17)
Ni1 P2 C20 C22 59.25(18)
C15 P2 C20 C23 72.1(2)
C16 P2 C20 C23 -43.2(2)
Ni1 P2 C20 C23 178.29(17)
C15 P2 C20 C21 -164.15(18)
C16 P2 C20 C21 80.6(2)
Ni1 P2 C20 C21 -57.9(2)
